data_2005252
loop_
_publ_author_name
'Sch\"afer, M.'
'Herbst-Irmer, R.'
'Pohl, E.'
'Sch\"unke, C.'
'Tietze, L. F.'

_publ_section_title
;(2<i>R</i>)-3-[(4<i>S</i>)-4-Benzyl-2-oxo-3-oxazolidinyl]-3-oxo-2-[(1<i>R</i>,2<i>S</i>)-2-vinylcyclohexyl]propionic
 Acid Methyl Ester and
 (2<i>R</i>)-3-[(4<i>S</i>)-4-Benzyl-2-oxo-3-oxazolidinyl]-3-oxo-2-[(1<i>R</i>,2<i>S</i>)-2-vinylcyclopentyl]propionic
 Acid Methyl Ester
;
_journal_issue 8
_journal_name_full 'Acta Crystallographica Section C'
_journal_page_first 2029
_journal_page_last 2032
_journal_paper_doi 10.1107/S010827019600159X
_journal_volume 52
_journal_year 1996
_chemical_formula_sum 'C22 H27 N O5'
_chemical_formula_weight 385.45
_chemical_name_systematic
;
 (1'R,2R,2'S,4"S)-3-(4"-Benzyl-oxazolidin-2"-one-3"-yl)
 -3-oxo-2-(2'-vinyl-cyclohexyl)-propionic acid methyl ester
;
_space_group_IT_number 19
_symmetry_cell_setting orthorhombic
_symmetry_space_group_name_Hall 'P 2ac 2ab'
_symmetry_space_group_name_H-M 'P 21 21 21'
_audit_creation_method SHELXL
_cell_angle_alpha 90
_cell_angle_beta 90
_cell_angle_gamma 90
_cell_formula_units_Z 4
_cell_length_a 9.3870(4)
_cell_length_b 10.0616(4)
_cell_length_c 21.722(1)
_cell_measurement_reflns_used 75
_cell_measurement_temperature 293(2)
_cell_measurement_theta_max 28
_cell_measurement_theta_min 10.5
_cell_volume 2051.60(15)
_computing_cell_refinement XSCANS
_computing_data_collection 'XSCANS (Siemens, 1994)'
_computing_data_reduction XSCANS
_computing_molecular_graphics 'SHELXTL-Plus (Sheldrick, 1994)'
_computing_publication_material SHELXL93
_computing_structure_refinement 'SHELXL93 (Sheldrick, 1993)'
_computing_structure_solution 'SHELXS86 (Sheldrick, 1990)'
_diffrn_ambient_temperature 293(2)
_diffrn_measurement_device 'Siemens P4 four-circle diffractometer'
_diffrn_measurement_method 'profile from \q/2\q'
_diffrn_radiation_monochromator graphite
_diffrn_radiation_source 'fine-focus sealed tube'
_diffrn_radiation_type CuK\a
_diffrn_radiation_wavelength 1.54178
_diffrn_reflns_av_R_equivalents 0.0504
_diffrn_reflns_av_sigmaI/netI 0.0456
_diffrn_reflns_limit_h_max 10
_diffrn_reflns_limit_h_min -10
_diffrn_reflns_limit_k_max 10
_diffrn_reflns_limit_k_min -10
_diffrn_reflns_limit_l_max 23
_diffrn_reflns_limit_l_min -23
_diffrn_reflns_number 5345
_diffrn_reflns_theta_max 56.74
_diffrn_reflns_theta_min 4.07
_diffrn_standards_decay_% 0
_diffrn_standards_interval_count 100
_diffrn_standards_number 3
_exptl_absorpt_coefficient_mu 0.719
_exptl_absorpt_correction_type none
_exptl_crystal_colour colourless
_exptl_crystal_density_diffrn 1.248
_exptl_crystal_density_method none
_exptl_crystal_description block
_exptl_crystal_F_000 824
_exptl_crystal_size_max 0.5
_exptl_crystal_size_mid 0.4
_exptl_crystal_size_min 0.4
_refine_diff_density_max .163
_refine_diff_density_min -.129
_refine_ls_abs_structure_details 'Flack (1983)'
_refine_ls_abs_structure_Flack -0.0(3)
_refine_ls_extinction_coef 0.0060(6)
_refine_ls_extinction_method 'SHELXL93 (Sheldrick, 1993)'
_refine_ls_goodness_of_fit_all 1.044
_refine_ls_goodness_of_fit_obs 1.064
_refine_ls_hydrogen_treatment 'H atoms riding'
_refine_ls_matrix_type full
_refine_ls_number_parameters 255
_refine_ls_number_reflns 2731
_refine_ls_number_restraints 0
_refine_ls_restrained_S_all 1.044
_refine_ls_restrained_S_obs 1.064
_refine_ls_R_factor_all 0.0491
_refine_ls_R_factor_obs 0.0429
_refine_ls_shift/esd_max 0.000
_refine_ls_shift/esd_mean 0.000
_refine_ls_structure_factor_coef Fsqd
_refine_ls_weighting_details 'w = 1/[\s^2^(Fo^2^)+(0.0715P)^2^+0.0545P] where P=(Fo^2^+2Fc^2^)/3'
_refine_ls_weighting_scheme calc
_refine_ls_wR_factor_all 0.1122
_refine_ls_wR_factor_obs 0.1072
_reflns_number_observed 2428
_reflns_number_total 2732
_reflns_observed_criterion >2sigma(I)
_cod_data_source_file jz1097.cif
_cod_data_source_block I
_cod_depositor_comments
;
The following automatic conversions were performed:

'_refine_ls_weighting_scheme' value 'calc w =
1/[\s^2^(Fo^2^)+(0.0715P)^2^+0.0545P] where P=(Fo^2^+2Fc^2^)/3' was
changed to 'calc'. New tag '_refine_ls_weighting_details' was
created. The value of the new tag was set to 'w =
1/[\s^2^(Fo^2^)+(0.0715P)^2^+0.0545P] where P=(Fo^2^+2Fc^2^)/3'.

Automatic conversion script
Id: cif_fix_values 3143 2015-03-26 13:38:13Z robertas 
;
_cod_original_cell_volume 2051.6(2)
_cod_database_code 2005252

loop_
_symmetry_equiv_pos_as_xyz
'x, y, z'
'-x+1/2, -y, z+1/2'
'-x, y+1/2, -z+1/2'
'x+1/2, -y+1/2, -z'

loop_
_atom_site_aniso_label
_atom_site_aniso_U_11
_atom_site_aniso_U_22
_atom_site_aniso_U_33
_atom_site_aniso_U_12
_atom_site_aniso_U_13
_atom_site_aniso_U_23
O1 0.190(3) 0.0872(15) 0.0585(12) -0.0361(19) 0.0367(15) -0.0044(12)
C2 0.105(2) 0.072(2) 0.0577(16) -0.012(2) 0.0199(16) -0.0017(15)
O2 0.153(2) 0.0637(13) 0.0649(12) -0.0100(15) 0.0192(14) 0.0036(10)
N3 0.0760(14) 0.0554(12) 0.0513(12) -0.0084(12) 0.0106(11) -0.0031(10)
C4 0.0730(18) 0.0665(16) 0.0564(15) -0.0107(15) 0.0142(14) -0.0121(12)
C5 0.169(4) 0.095(2) 0.078(2) -0.044(3) 0.050(2) -0.0235(19)
C1' 0.0465(14) 0.0521(14) 0.0577(13) 0.0005(12) 0.0024(12) -0.0004(11)
O3 0.0849(13) 0.0535(11) 0.0639(11) 0.0051(10) 0.0034(10) -0.0037(8)
C2' 0.0396(11) 0.0453(12) 0.0566(12) 0.0015(11) 0.0017(10) -0.0013(11)
C3' 0.0434(14) 0.0594(15) 0.0617(14) -0.0049(12) 0.0032(12) -0.0001(12)
O4 0.0473(10) 0.1056(15) 0.1110(16) -0.0045(12) 0.0212(11) -0.0294(14)
O5 0.0487(10) 0.0604(10) 0.0815(11) -0.0154(9) 0.0019(9) -0.0046(9)
C4' 0.0579(16) 0.092(2) 0.091(2) -0.0319(17) -0.0035(15) 0.0023(18)
C1'' 0.0375(11) 0.0461(12) 0.0532(13) 0.0003(10) 0.0015(10) -0.0027(11)
C2'' 0.0422(12) 0.0488(12) 0.0595(13) -0.0028(11) 0.0030(11) 0.0002(12)
C3'' 0.0543(15) 0.0624(15) 0.0709(15) -0.0059(14) 0.0167(13) -0.0019(14)
C4'' 0.0728(18) 0.0723(17) 0.0523(13) -0.0040(15) 0.0087(13) 0.0029(14)
C5'' 0.0683(17) 0.0753(17) 0.0592(14) -0.0025(16) -0.0067(14) 0.0050(13)
C6'' 0.0442(13) 0.0645(15) 0.0610(14) 0.0008(13) -0.0029(12) 0.0068(13)
C7'' 0.0390(13) 0.0786(19) 0.090(2) -0.0009(13) -0.0005(14) 0.0201(17)
C8'' 0.0589(18) 0.141(3) 0.094(2) -0.007(2) -0.0181(17) 0.028(2)
C41 0.0605(17) 0.0752(17) 0.0642(15) 0.0023(15) 0.0008(13) -0.0108(14)
C42 0.0517(14) 0.0636(15) 0.0522(13) -0.0052(14) 0.0023(12) 0.0020(13)
C43 0.0522(15) 0.0698(17) 0.0686(16) 0.0021(15) -0.0048(13) -0.0012(14)
C44 0.0617(17) 0.087(2) 0.0667(16) -0.0047(17) -0.0112(13) -0.0103(17)
C45 0.0666(18) 0.0703(17) 0.0735(17) -0.0075(17) 0.0043(15) -0.0113(15)
C46 0.0752(19) 0.0623(17) 0.0751(18) 0.0023(15) -0.0008(16) 0.0031(15)
C47 0.0722(17) 0.0727(18) 0.0536(13) -0.0015(16) -0.0104(12) 0.0096(13)

loop_
_atom_site_label
_atom_site_occupancy
_atom_site_fract_x
_atom_site_fract_y
_atom_site_fract_z
_atom_site_U_iso_or_equiv
_atom_site_thermal_displace_type
_atom_site_calc_flag
_atom_site_refinement_flags
_atom_site_type_symbol
O1 1 .1978(3) .7417(2) -.01621(9) .112(1) Uani d . O
C2 1 .1819(4) .7641(3) .0437(1) .0783(9) Uani d . C
O2 1 .1849(3) .8742(2) .06487(9) .0938(8) Uani d . O
N3 1 .1598(3) .6447(2) .07385(9) .0609(6) Uani d . N
C4 1 .1575(3) .5323(3) .0301(1) .0653(7) Uani d . C
H4 1 .228 .4654 .0422 .078 Uiso calc R H
C5 1 .2048(5) .6018(4) -.0287(2) .114(2) Uani d . C
H5A 1 .3012 .5761 -0.0394 .137 Uiso calc R H
H5B 1 .1421 .579(7) -0.0626 .137 Uiso calc R H
C1' 1 .1648(3) .6227(3) .1369(1) .0521(6) Uani d . C
O3 1 .1636(2) .5086(2) .15593(7) .0674(5) Uani d . O
C2' 1 .1688(2) .7435(2) .1790(1) .0472(5) Uani d . C
H2' 1 .1064 .8114 .1612 .057 Uiso calc R H
C3' 1 .3205(3) .7971(2) .1779(1) .0548(6) Uani d . C
O4 1 .4202(2) .7443(3) .1542(1) .0879(7) Uani d . O
O5 1 .3285(2) .9088(2) .21004(8) .0636(5) Uani d . O
C4' 1 .4693(3) .9637(3) .2194(2) .0805(9) Uani d . C
H4'A 1 .4621 1.0447 .2425 .121 Uiso calc R H
H4'B 1 .5124 .982(5) .1802 .121 Uiso calc R H
H4'C 1 .5268 .9011 .2416 .121 Uiso calc R H
C1'' 1 .1210(2) .7199(2) .2461(1) .0456(6) Uani d . C
H1'' 1 .1082 .8086 .264 .055 Uiso calc R H
C2'' 1 -.0241(2) .6504(2) .2528(1) .0501(6) Uani d . C
H2'' 1 -0.0136 .5585 .2384 .06 Uiso calc R H
C3'' 1 -.0662(3) .6465(3) .3210(1) .0625(7) Uani d . C
H3''A 1 -0.0827 .7366 .3352 .075 Uiso calc R H
H3''B 1 -0.1547 .598(5) .3253 .075 Uiso calc R H
C4'' 1 .0473(3) .5819(3) .3613(1) .0658(7) Uani d . C
H4''D 1 .0182 .5865 .4041 .079 Uiso calc R H
H4''E 1 .057 .489(5) .3502 .079 Uiso calc R H
C5'' 1 .1889(3) .6514(3) .3534(1) .0676(7) Uani d . C
H5''A 1 .2609 .6062 .3777 .081 Uiso calc R H
H5''B 1 .1815 .742(5) .3682 .081 Uiso calc R H
C6'' 1 .2328(3) .6518(3) .2861(1) .0565(6) Uani d . C
H6''A 1 .2458 .5611 .2721 .068 Uiso calc R H
H6''B 1 .323 .698(4) .2817 .068 Uiso calc R H
C7'' 1 -0.1377(3) .7147(3) .2154(1) .0693(8) Uani d . C
H7'' 1 -0.1588 .8028 .2245 .083 Uiso calc R H
C8'' 1 -0.2104(3) .6592(5) .1712(2) .098(1) Uani d . C
H8''A 1 -0.1931 .5712 .1605 .117 Uiso calc R H
H8''B 1 -0.2797 .708(7) .1504 .117 Uiso calc R H
C41 1 .0107(3) .4694(3) .0255(1) .0666(7) Uani d . C
H41A 1 -0.0199 .4415 .0662 .08 Uiso calc R H
H41B 1 -0.0566 .535(5) .0107 .08 Uiso calc R H
C42 1 .0096(3) .3510(3) -.0173(1) .0558(6) Uani d . C
C43 1 -.0728(3) .3487(3) -.0705(1) .0635(7) Uani d . C
H43 1 -0.1274 .4225 -0.0809 .076 Uiso calc R H
C44 1 -.0743(3) .2382(3) -0.1080(1) .0718(8) Uani d . C
H44 1 -0.1292 .2385 -0.1436 .086 Uiso calc R H
C45 1 .0039(3) .1287(3) -.0933(1) .0702(8) Uani d . C
H45 1 .0018 .0542 -0.1186 .084 Uiso calc R H
C46 1 .0852(3) .1287(3) -.0414(1) .0708(8) Uani d . C
H46 1 .1388 .0541 -0.0312 .085 Uiso calc R H
C47 1 .0881(3) .2395(3) -.0037(1) .0662(7) Uani d . C
H47 1 .1443 .2385 .0315 .079 Uiso calc R H

loop_
_atom_type_symbol
_atom_type_description
_atom_type_scat_dispersion_real
_atom_type_scat_dispersion_imag
_atom_type_scat_source
C C .0181 .0091 'International Tables Vol C Tables 4.2.6.8 and 6.1.1.4'
H H .0000 .0000 'International Tables Vol C Tables 4.2.6.8 and 6.1.1.4'
N N .0311 .0180 'International Tables Vol C Tables 4.2.6.8 and 6.1.1.4'
O O .0492 .0322 'International Tables Vol C Tables 4.2.6.8 and 6.1.1.4'

loop_
_geom_angle_atom_site_label_1
_geom_angle_atom_site_label_2
_geom_angle_atom_site_label_3
_geom_angle
_geom_angle_publ_flag
C2 O1 C5 110.9(2) y
O2 C2 O1 122.0(3) y
O2 C2 N3 128.5(2) y
O1 C2 N3 109.5(3) y
C2 N3 C1' 126.9(2) y
C2 N3 C4 111.2(2) y
C1' N3 C4 120.9(2) y
N3 C4 C41 112.0(2) y
N3 C4 C5 100.6(2) y
C41 C4 C5 113.6(3) y
O1 C5 C4 106.1(2) y
O3 C1' N3 118.9(2) y
O3 C1' C2' 123.3(2) y
N3 C1' C2' 117.8(2) y
C1' C2' C3' 107.30(19) y
C1' C2' C1'' 115.94(19) y
C3' C2' C1'' 109.91(19) y
O4 C3' O5 124.1(2) y
O4 C3' C2' 125.6(2) y
O5 C3' C2' 110.2(2) y
C3' O5 C4' 116.7(2) y
C6'' C1'' C2'' 110.64(19) ?
C6'' C1'' C2' 113.98(19) ?
C2'' C1'' C2' 114.56(18) ?
C7'' C2'' C3'' 110.7(2) ?
C7'' C2'' C1'' 112.70(19) ?
C3'' C2'' C1'' 109.27(19) ?
C4'' C3'' C2'' 112.7(2) ?
C5'' C4'' C3'' 110.6(2) ?
C4'' C5'' C6'' 110.5(2) ?
C5'' C6'' C1'' 111.2(2) ?
C8'' C7'' C2'' 126.2(3) ?
C42 C41 C4 112.0(2) ?
C47 C42 C43 117.6(3) ?
C47 C42 C41 120.6(2) ?
C43 C42 C41 121.9(3) ?
C44 C43 C42 120.7(3) ?
C45 C44 C43 120.5(3) ?
C46 C45 C44 119.7(3) ?
C45 C46 C47 120.1(3) ?
C42 C47 C46 121.4(2) ?

loop_
_geom_bond_atom_site_label_1
_geom_bond_atom_site_label_2
_geom_bond_distance
_geom_bond_publ_flag
O1 C2 1.328(3) y
O1 C5 1.434(4) y
C2 O2 1.201(4) y
C2 N3 1.385(4) y
N3 C1' 1.388(3) y
N3 C4 1.477(3) y
C4 C41 1.520(4) ?
C4 C5 1.523(4) y
C1' O3 1.221(3) y
C1' C2' 1.521(3) y
C2' C3' 1.523(3) y
C2' C1'' 1.545(3) y
C3' O4 1.192(3) y
C3' O5 1.325(3) y
O5 C4' 1.447(3) y
C1'' C6'' 1.524(3) ?
C1'' C2'' 1.538(3) ?
C2'' C7'' 1.488(4) ?
C2'' C3'' 1.534(4) ?
C3'' C4'' 1.525(4) ?
C4'' C5'' 1.511(4) ?
C5'' C6'' 1.521(4) ?
C7'' C8'' 1.304(4) y
C41 C42 1.512(4) ?
C42 C47 1.374(4) ?
C42 C43 1.391(4) ?
C43 C44 1.378(4) ?
C44 C45 1.363(4) ?
C45 C46 1.361(4) ?
C46 C47 1.384(4) ?

loop_
_cod_related_entry_id
_cod_related_entry_database
_cod_related_entry_code
1 ChemSpider 10265491
